data_7122871
loop_
_publ_author_name
'Kyri, Andreas Wolfgang'
'Gleim, Florian'
'Becker, David'
'Schnakenburg, Gregor'
'Espinosa Ferao, Arturo'
'Streubel, Rainer'

_publ_section_title
;
 Synthesis of free and ligated 1,2-thiaphosphetanes -- expanding the pool
 of strained P-ligands
;
_journal_name_full 'Chemical Communications'
_journal_paper_doi 10.1039/C8CC09892A
_journal_year 2019
_chemical_formula_moiety 'C27 H21 O5 P S W'
_chemical_formula_sum 'C27 H21 O5 P S W'
_chemical_formula_weight 672.32
_chemical_name_systematic AKY-583
_space_group_crystal_system monoclinic
_space_group_IT_number 14
_space_group_name_Hall '-P 2ybc'
_space_group_name_H-M_alt 'P 1 21/c 1'
_symmetry_space_group_name_Hall '-P 2ybc'
_symmetry_space_group_name_H-M 'P 1 21/c 1'
_atom_sites_solution_hydrogens geom
_audit_creation_date 2016-10-21
_audit_creation_method
;
Olex2 1.2
(compiled 2015.09.30 svn.r3233 for OlexSys, GUI svn.r5103)
;
_audit_update_record
;
2018-12-06 deposited with the CCDC.
2019-01-08 downloaded from the CCDC.
;
_cell_angle_alpha 90
_cell_angle_beta 90.964(3)
_cell_angle_gamma 90
_cell_formula_units_Z 12
_cell_length_a 10.8752(8)
_cell_length_b 44.889(3)
_cell_length_c 16.0622(12)
_cell_measurement_reflns_used 9882
_cell_measurement_temperature 100
_cell_measurement_theta_max 27.54
_cell_measurement_theta_min 2.42
_cell_volume 7840.1(10)
_computing_cell_refinement 'SAINT v8.34A (Bruker, 2013)'
_computing_data_reduction 'SAINT v8.34A (Bruker, 2013)'
_computing_molecular_graphics 'Olex2 (Dolomanov et al., 2009)'
_computing_publication_material 'Olex2 (Dolomanov et al., 2009)'
_computing_structure_refinement 'XL (Sheldrick, 2008)'
_computing_structure_solution 'XT (Sheldrick, 2015)'
_diffrn_ambient_temperature 100
_diffrn_detector_area_resol_mean 8
_diffrn_measured_fraction_theta_full 0.998
_diffrn_measured_fraction_theta_max 0.998
_diffrn_measurement_device_type 'Bruker X8-KappaApexII'
_diffrn_measurement_method 'fine slicing \w and \f scans'
_diffrn_radiation_monochromator graphite
_diffrn_radiation_type MoK\a
_diffrn_radiation_wavelength 0.71073
_diffrn_reflns_av_R_equivalents 0.1095
_diffrn_reflns_av_unetI/netI 0.0837
_diffrn_reflns_Laue_measured_fraction_full 0.998
_diffrn_reflns_Laue_measured_fraction_max 0.998
_diffrn_reflns_limit_h_max 14
_diffrn_reflns_limit_h_min -14
_diffrn_reflns_limit_k_max 59
_diffrn_reflns_limit_k_min -59
_diffrn_reflns_limit_l_max 14
_diffrn_reflns_limit_l_min -21
_diffrn_reflns_number 107550
_diffrn_reflns_point_group_measured_fraction_full 0.998
_diffrn_reflns_point_group_measured_fraction_max 0.998
_diffrn_reflns_theta_full 26.000
_diffrn_reflns_theta_max 28.000
_diffrn_reflns_theta_min 1.927
_diffrn_source 'sealed tube'
_diffrn_standards_number 0
_exptl_absorpt_coefficient_mu 4.596
_exptl_absorpt_correction_T_max 0.7459
_exptl_absorpt_correction_T_min 0.5126
_exptl_absorpt_correction_type empirical
_exptl_absorpt_process_details
;
SADABS-2014/5 (Bruker,2014/5) was used for absorption correction.
wR2(int) was 0.1172 before and 0.0794 after correction.
The Ratio of minimum to maximum transmission is 0.6872.
The \l/2 correction factor is 0.00150.
;
_exptl_crystal_colour 'clear colourless'
_exptl_crystal_colour_lustre clear
_exptl_crystal_colour_primary colourless
_exptl_crystal_density_diffrn 1.709
_exptl_crystal_description plate
_exptl_crystal_F_000 3936
_exptl_crystal_size_max 0.08
_exptl_crystal_size_mid 0.04
_exptl_crystal_size_min 0.01
_refine_diff_density_max 1.393
_refine_diff_density_min -2.573
_refine_diff_density_rms 0.218
_refine_ls_extinction_method none
_refine_ls_goodness_of_fit_ref 1.121
_refine_ls_hydrogen_treatment constr
_refine_ls_matrix_type full
_refine_ls_number_parameters 1009
_refine_ls_number_reflns 18901
_refine_ls_number_restraints 54
_refine_ls_restrained_S_all 1.120
_refine_ls_R_factor_all 0.0922
_refine_ls_R_factor_gt 0.0559
_refine_ls_shift/su_max 0.005
_refine_ls_shift/su_mean 0.000
_refine_ls_structure_factor_coef Fsqd
_refine_ls_weighting_details 'w=1/[\s^2^(Fo^2^)+(0.0269P)^2^+22.6906P] where P=(Fo^2^+2Fc^2^)/3'
_refine_ls_weighting_scheme calc
_refine_ls_wR_factor_gt 0.0983
_refine_ls_wR_factor_ref 0.1168
_reflns_Friedel_coverage 0.000
_reflns_number_gt 13779
_reflns_number_total 18901
_reflns_threshold_expression 'I > 2\s(I)'
_cod_data_source_file c8cc09892a2.cif
_cod_data_source_block 4889af
_cod_original_cell_volume 7840.0(10)
_cod_database_code 7122871
_shelx_space_group_comment
;
The symmetry employed for this shelxl refinement is uniquely defined
by the following loop, which should always be used as a source of
symmetry information in preference to the above space-group names.
They are only intended as comments.
;
_olex2_refinement_description
;
1. Fixed Uiso
 At 1.2 times of:
  All C(H) groups, All C(H,H,H,H) groups
 At 1.5 times of:
  All C(H,H,H) groups
2. Uiso/Uaniso restraints and constraints
Uanis(C2BS) \\sim Ueq, Uanis(C3BS) \\sim Ueq, Uanis(C2B) \\sim Ueq, Uanis(C3B)
\\sim Ueq, Uanis(C3AS) \\sim Ueq, Uanis(C2AS) \\sim Ueq, Uanis(C2S) \\sim Ueq,
Uanis(C3) \\sim Ueq: with sigma of 0.002 and sigma for terminal atoms of 0.004
Uanis(C3S) \\sim Ueq: with sigma of 0.002 and sigma for terminal atoms of 0.004
3. Others
 Sof(H1BC)=Sof(H1BD)=Sof(C2S)=Sof(H2S)=Sof(C3S)=Sof(H3SA)=Sof(H3SB)=Sof(H3SC)=
 1-FVAR(1)
 Sof(H1AA)=Sof(H1AB)=Sof(C2)=Sof(H2)=Sof(C3)=Sof(H3A)=Sof(H3B)=Sof(H3C)=FVAR(1)
 Sof(H1AE)=Sof(H1AF)=Sof(C2AS)=Sof(H2AS)=Sof(C3AS)=Sof(H3AD)=Sof(H3AE)=
 Sof(H3AF)=1-FVAR(2)
 Sof(H1AC)=Sof(H1AD)=Sof(C2A)=Sof(H2A)=Sof(C3A)=Sof(H3AA)=Sof(H3AB)=Sof(H3AC)=
 FVAR(2)
 Sof(H1BE)=Sof(H1BF)=Sof(C2BS)=Sof(H2BS)=Sof(C3BS)=Sof(H3BD)=Sof(H3BE)=
 Sof(H3BF)=1-FVAR(3)
 Sof(H1BA)=Sof(H1BB)=Sof(C2B)=Sof(H2B)=Sof(C3B)=Sof(H3BA)=Sof(H3BB)=Sof(H3BC)=
 FVAR(3)
4.a Ternary CH refined with riding coordinates:
 C2(H2), C2S(H2S), C2A(H2A), C2AS(H2AS), C2B(H2B), C2BS(H2BS)
4.b Secondary CH2 refined with riding coordinates:
 C1(H1AA,H1AB), C1(H1BC,H1BD), C1A(H1AC,H1AD), C1A(H1AE,H1AF), C1B(H1BA,H1BB),
 C1B(H1BE,H1BF)
4.c Aromatic/amide H refined with riding coordinates:
 C6(H6), C7(H7), C8(H8), C9(H9), C10(H10), C12(H12), C13(H13), C14(H14),
 C15(H15), C16(H16), C18(H18), C19(H19), C20(H20), C21(H21), C22(H22), C6A(H6A),
  C7A(H7A), C8A(H8A), C9A(H9A), C10A(H10A), C12A(H12A), C13A(H13A), C14A(H14A),
 C15A(H15A), C16A(H16A), C18A(H18A), C19A(H19A), C20A(H20A), C21A(H21A),
 C22A(H22A), C6B(H6B), C7B(H7B), C8B(H8B), C9B(H9B), C10B(H10B), C12B(H12B),
 C13B(H13B), C14B(H14B), C15B(H15B), C16B(H16B), C18B(H18B), C19B(H19B),
 C20B(H20B), C21B(H21B), C22B(H22B)
4.d Idealised Me refined as rotating group:
 C3(H3A,H3B,H3C), C3S(H3SA,H3SB,H3SC), C3A(H3AA,H3AB,H3AC), C3AS(H3AD,H3AE,
 H3AF), C3B(H3BA,H3BB,H3BC), C3BS(H3BD,H3BE,H3BF)
;
_shelx_shelxl_version_number 2014/7
_olex2_submission_special_instructions 'No special instructions were received'

loop_
_space_group_symop_operation_xyz
'x, y, z'
'-x, y+1/2, -z+1/2'
'-x, -y, -z'
'x, -y-1/2, z-1/2'

loop_
_atom_site_label
_atom_site_type_symbol
_atom_site_fract_x
_atom_site_fract_y
_atom_site_fract_z
_atom_site_U_iso_or_equiv
_atom_site_adp_type
_atom_site_occupancy
_atom_site_site_symmetry_order
_atom_site_calc_flag
_atom_site_refinement_flags_posn
_atom_site_refinement_flags_adp
_atom_site_refinement_flags_occupancy
_atom_site_disorder_assembly
_atom_site_disorder_group
W W -0.13454(3) 0.32962(2) 0.72297(2) 0.02558(8) Uani 1 1 d . . . . .
S S 0.06209(16) 0.27303(4) 0.85128(12) 0.0249(4) Uani 1 1 d . . . . .
P P -0.06195(16) 0.30938(4) 0.86135(11) 0.0187(4) Uani 1 1 d . . . . .
O1 O -0.2342(7) 0.35348(16) 0.5511(4) 0.070(2) Uani 1 1 d . . . . .
O2 O 0.0995(6) 0.30265(17) 0.6344(4) 0.060(2) Uani 1 1 d . . . . .
O3 O -0.2412(6) 0.26507(13) 0.6875(4) 0.0433(15) Uani 1 1 d . . . . .
O4 O -0.3985(6) 0.34795(16) 0.7873(4) 0.0554(19) Uani 1 1 d . . . . .
O5 O -0.0114(7) 0.39358(14) 0.7459(4) 0.0560(19) Uani 1 1 d . . . . .
C1 C -0.1567(6) 0.27976(15) 0.9098(4) 0.0217(15) Uani 1 1 d . . . . .
H1AA H -0.1542 0.2807 0.9714 0.026 Uiso 0.68(2) 1 calc R . P A 1
H1AB H -0.2430 0.2800 0.8893 0.026 Uiso 0.68(2) 1 calc R . P A 1
H1BC H -0.1903 0.2860 0.9640 0.026 Uiso 0.32(2) 1 calc R . P A 2
H1BD H -0.2240 0.2728 0.8725 0.026 Uiso 0.32(2) 1 calc R . P A 2
C2 C -0.0846(9) 0.2532(2) 0.8763(8) 0.018(3) Uani 0.68(2) 1 d . . P A 1
H2 H -0.1248 0.2454 0.8243 0.021 Uiso 0.68(2) 1 calc R . P A 1
C2S C -0.048(3) 0.2554(6) 0.920(2) 0.030(7) Uani 0.32(2) 1 d . U P A 2
H2S H -0.0149 0.2553 0.9787 0.036 Uiso 0.32(2) 1 calc R . P A 2
C3 C -0.0661(12) 0.2284(3) 0.9390(10) 0.035(4) Uani 0.68(2) 1 d . U P A 1
H3A H -0.0121 0.2131 0.9157 0.053 Uiso 0.68(2) 1 calc GR . P A 1
H3B H -0.1458 0.2194 0.9518 0.053 Uiso 0.68(2) 1 calc GR . P A 1
H3C H -0.0285 0.2364 0.9901 0.053 Uiso 0.68(2) 1 calc GR . P A 1
C3S C -0.085(3) 0.2249(6) 0.894(2) 0.037(8) Uani 0.32(2) 1 d . U P A 2
H3SA H -0.1151 0.2253 0.8365 0.055 Uiso 0.32(2) 1 calc GR . P A 2
H3SB H -0.1496 0.2176 0.9306 0.055 Uiso 0.32(2) 1 calc GR . P A 2
H3SC H -0.0134 0.2115 0.8986 0.055 Uiso 0.32(2) 1 calc GR . P A 2
C4 C -0.0119(6) 0.33531(15) 0.9509(4) 0.0169(14) Uani 1 1 d . . . . .
C5 C 0.0005(6) 0.31773(14) 1.0336(4) 0.0158(13) Uani 1 1 d . . . . .
C6 C 0.0954(6) 0.29717(15) 1.0446(4) 0.0180(14) Uani 1 1 d . . . . .
H6 H 0.1534 0.2945 1.0017 0.022 Uiso 1 1 calc R . . . .
C7 C 0.1066(6) 0.28055(17) 1.1170(4) 0.0235(16) Uani 1 1 d . . . . .
H7 H 0.1698 0.2660 1.1221 0.028 Uiso 1 1 calc R . . . .
C8 C 0.0268(6) 0.28486(16) 1.1814(4) 0.0248(16) Uani 1 1 d . . . . .
H8 H 0.0338 0.2732 1.2305 0.030 Uiso 1 1 calc R . . . .
C9 C -0.0635(7) 0.30641(17) 1.1740(4) 0.0255(16) Uani 1 1 d . . . . .
H9 H -0.1164 0.3101 1.2193 0.031 Uiso 1 1 calc R . . . .
C10 C -0.0778(6) 0.32262(16) 1.1017(4) 0.0202(15) Uani 1 1 d . . . . .
H10 H -0.1409 0.3372 1.0975 0.024 Uiso 1 1 calc R . . . .
C11 C -0.1156(6) 0.35849(15) 0.9527(4) 0.0195(14) Uani 1 1 d . . . . .
C12 C -0.2369(6) 0.34897(16) 0.9649(4) 0.0184(14) Uani 1 1 d . . . . .
H12 H -0.2537 0.3283 0.9695 0.022 Uiso 1 1 calc R . . . .
C13 C -0.3324(6) 0.36916(18) 0.9705(4) 0.0267(17) Uani 1 1 d . . . . .
H13 H -0.4138 0.3623 0.9793 0.032 Uiso 1 1 calc R . . . .
C14 C -0.3094(7) 0.39951(19) 0.9631(5) 0.0339(19) Uani 1 1 d . . . . .
H14 H -0.3739 0.4136 0.9687 0.041 Uiso 1 1 calc R . . . .
C15 C -0.1902(7) 0.40893(18) 0.9473(5) 0.0341(19) Uani 1 1 d . . . . .
H15 H -0.1740 0.4295 0.9399 0.041 Uiso 1 1 calc R . . . .
C16 C -0.0953(7) 0.38864(15) 0.9424(5) 0.0240(16) Uani 1 1 d . . . . .
H16 H -0.0145 0.3955 0.9316 0.029 Uiso 1 1 calc R . . . .
C17 C 0.1140(6) 0.34934(15) 0.9330(4) 0.0169(14) Uani 1 1 d . . . . .
C18 C 0.1786(6) 0.34588(16) 0.8597(4) 0.0228(15) Uani 1 1 d . . . . .
H18 H 0.1467 0.3335 0.8166 0.027 Uiso 1 1 calc R . . . .
C19 C 0.2895(6) 0.36053(17) 0.8493(5) 0.0253(16) Uani 1 1 d . . . . .
H19 H 0.3330 0.3577 0.7991 0.030 Uiso 1 1 calc R . . . .
C20 C 0.3379(6) 0.37891(17) 0.9092(4) 0.0255(17) Uani 1 1 d . . . . .
H20 H 0.4138 0.3888 0.9008 0.031 Uiso 1 1 calc R . . . .
C21 C 0.2744(6) 0.38283(15) 0.9828(4) 0.0234(16) Uani 1 1 d . . . . .
H21 H 0.3065 0.3956 1.0250 0.028 Uiso 1 1 calc R . . . .
C22 C 0.1644(6) 0.36810(15) 0.9944(4) 0.0218(15) Uani 1 1 d . . . . .
H22 H 0.1220 0.3708 1.0451 0.026 Uiso 1 1 calc R . . . .
C23 C -0.1945(9) 0.3439(2) 0.6118(6) 0.045(2) Uani 1 1 d . . . . .
C24 C 0.0183(8) 0.3134(2) 0.6680(5) 0.039(2) Uani 1 1 d . . . . .
C25 C -0.2047(7) 0.28838(18) 0.7001(5) 0.0298(18) Uani 1 1 d . . . . .
C26 C -0.3006(8) 0.3421(2) 0.7673(5) 0.038(2) Uani 1 1 d . . . . .
C27 C -0.0555(8) 0.37073(19) 0.7408(5) 0.039(2) Uani 1 1 d . . . . .
W1A W 0.37862(3) 0.32279(2) 0.46565(2) 0.02073(7) Uani 1 1 d . . . . .
S1A S 0.56691(17) 0.26960(4) 0.32589(11) 0.0247(4) Uani 1 1 d . . . . .
P1A P 0.44124(16) 0.30605(4) 0.32369(11) 0.0173(4) Uani 1 1 d . . . . .
O1A O 0.3149(7) 0.34419(17) 0.6458(4) 0.064(2) Uani 1 1 d . . . . .
O2A O 0.1089(5) 0.34350(13) 0.4109(4) 0.0372(14) Uani 1 1 d . . . . .
O3A O 0.4983(5) 0.38677(11) 0.4442(4) 0.0329(13) Uani 1 1 d . . . . .
O4A O 0.6272(5) 0.29511(14) 0.5381(4) 0.0449(16) Uani 1 1 d . . . . .
O5A O 0.2653(5) 0.25851(13) 0.4953(4) 0.0414(15) Uani 1 1 d . . . . .
C1A C 0.3448(6) 0.27759(15) 0.2700(4) 0.0220(15) Uani 1 1 d . . . . .
H1AC H 0.2592 0.2775 0.2899 0.026 Uiso 0.67(3) 1 calc R . P B 1
H1AD H 0.3450 0.2799 0.2087 0.026 Uiso 0.67(3) 1 calc R . P B 1
H1AE H 0.2780 0.2702 0.3056 0.026 Uiso 0.33(3) 1 calc R . P B 2
H1AF H 0.3098 0.2850 0.2166 0.026 Uiso 0.33(3) 1 calc R . P B 2
C2A C 0.4156(11) 0.2504(3) 0.2985(10) 0.030(4) Uani 0.67(3) 1 d . . P B 1
H2A H 0.3782 0.2419 0.3497 0.036 Uiso 0.67(3) 1 calc R . P B 1
C2AS C 0.453(2) 0.2522(5) 0.256(2) 0.025(7) Uani 0.33(3) 1 d . U P B 2
H2AS H 0.4817 0.2523 0.1972 0.030 Uiso 0.33(3) 1 calc R . P B 2
C3A C 0.4289(13) 0.2265(3) 0.2327(13) 0.046(5) Uani 0.67(3) 1 d . . P B 1
H3AA H 0.4623 0.2353 0.1821 0.070 Uiso 0.67(3) 1 calc GR . P B 1
H3AB H 0.3482 0.2177 0.2201 0.070 Uiso 0.67(3) 1 calc GR . P B 1
H3AC H 0.4848 0.2109 0.2535 0.070 Uiso 0.67(3) 1 calc GR . P B 1
C3AS C 0.411(3) 0.2218(6) 0.281(2) 0.034(8) Uani 0.33(3) 1 d . U P B 2
H3AD H 0.4804 0.2080 0.2811 0.051 Uiso 0.33(3) 1 calc GR . P B 2
H3AE H 0.3470 0.2148 0.2422 0.051 Uiso 0.33(3) 1 calc GR . P B 2
H3AF H 0.3769 0.2227 0.3376 0.051 Uiso 0.33(3) 1 calc GR . P B 2
C4A C 0.4899(6) 0.33369(15) 0.2392(4) 0.0158(13) Uani 1 1 d . . . . .
C5A C 0.4996(6) 0.31794(15) 0.1541(4) 0.0194(14) Uani 1 1 d . . . . .
C6A C 0.4169(6) 0.32156(15) 0.0886(4) 0.0194(14) Uani 1 1 d . . . . .
H6A H 0.3492 0.3347 0.0950 0.023 Uiso 1 1 calc R . . . .
C7A C 0.4299(7) 0.30658(17) 0.0137(5) 0.0285(17) Uani 1 1 d . . . . .
H7A H 0.3732 0.3100 -0.0309 0.034 Uiso 1 1 calc R . . . .
C8A C 0.5261(6) 0.28661(16) 0.0042(4) 0.0242(16) Uani 1 1 d . . . . .
H8A H 0.5336 0.2756 -0.0460 0.029 Uiso 1 1 calc R . . . .
C9A C 0.6109(6) 0.28287(16) 0.0683(5) 0.0250(16) Uani 1 1 d . . . . .
H9A H 0.6779 0.2695 0.0618 0.030 Uiso 1 1 calc R . . . .
C10A C 0.5986(6) 0.29850(16) 0.1420(4) 0.0231(15) Uani 1 1 d . . . . .
H10A H 0.6584 0.2960 0.1852 0.028 Uiso 1 1 calc R . . . .
C11A C 0.6155(6) 0.34765(15) 0.2586(4) 0.0199(15) Uani 1 1 d . . . . .
C12A C 0.6675(6) 0.36649(15) 0.1995(5) 0.0241(16) Uani 1 1 d . . . . .
H12A H 0.6253 0.3695 0.1479 0.029 Uiso 1 1 calc R . . . .
C13A C 0.7779(7) 0.38090(17) 0.2137(5) 0.0269(17) Uani 1 1 d . . . . .
H13A H 0.8094 0.3942 0.1732 0.032 Uiso 1 1 calc R . . . .
C14A C 0.8422(6) 0.37584(18) 0.2873(5) 0.0307(18) Uani 1 1 d . . . . .
H14A H 0.9184 0.3856 0.2975 0.037 Uiso 1 1 calc R . . . .
C15A C 0.7957(6) 0.35656(18) 0.3460(5) 0.0300(18) Uani 1 1 d . . . . .
H15A H 0.8405 0.3528 0.3962 0.036 Uiso 1 1 calc R . . . .
C16A C 0.6834(6) 0.34268(17) 0.3314(4) 0.0238(16) Uani 1 1 d . . . . .
H16A H 0.6522 0.3295 0.3722 0.029 Uiso 1 1 calc R . . . .
C17A C 0.3860(6) 0.35745(16) 0.2383(4) 0.0191(14) Uani 1 1 d . . . . .
C18A C 0.2635(6) 0.34822(16) 0.2286(4) 0.0208(15) Uani 1 1 d . . . . .
H18A H 0.2455 0.3275 0.2259 0.025 Uiso 1 1 calc R . . . .
C19A C 0.1688(6) 0.36850(17) 0.2229(4) 0.0241(16) Uani 1 1 d . . . . .
H19A H 0.0865 0.3617 0.2162 0.029 Uiso 1 1 calc R . . . .
C20A C 0.1932(6) 0.39885(17) 0.2270(4) 0.0243(16) Uani 1 1 d . . . . .
H20A H 0.1282 0.4129 0.2225 0.029 Uiso 1 1 calc R . . . .
C21A C 0.3117(7) 0.40812(17) 0.2375(5) 0.0288(17) Uani 1 1 d . . . . .
H21A H 0.3294 0.4288 0.2406 0.035 Uiso 1 1 calc R . . . .
C22A C 0.4070(6) 0.38758(15) 0.2437(4) 0.0212(15) Uani 1 1 d . . . . .
H22A H 0.4888 0.3946 0.2518 0.025 Uiso 1 1 calc R . . . .
C23A C 0.3360(8) 0.3361(2) 0.5809(5) 0.039(2) Uani 1 1 d . . . . .
C24A C 0.2068(7) 0.33683(18) 0.4274(5) 0.0284(17) Uani 1 1 d . . . . .
C25A C 0.4551(6) 0.36391(18) 0.4491(5) 0.0261(17) Uani 1 1 d . . . . .
C26A C 0.5402(7) 0.30553(18) 0.5120(5) 0.0304(18) Uani 1 1 d . . . . .
C27A C 0.3061(7) 0.28150(19) 0.4839(5) 0.0300(18) Uani 1 1 d . . . . .
W1B W 0.73371(3) 0.50096(2) 0.12111(2) 0.02389(8) Uani 1 1 d . . . . .
SB S 0.52768(18) 0.52124(6) 0.31039(14) 0.0402(5) Uani 1 1 d . . . . .
P1B P 0.70986(17) 0.52226(4) 0.26637(12) 0.0242(4) Uani 1 1 d . . . . .
O1B O 0.7301(6) 0.48113(14) -0.0664(4) 0.0494(17) Uani 1 1 d . . . . .
O2B O 0.9376(6) 0.54804(14) 0.0705(4) 0.0531(18) Uani 1 1 d . . . . .
O3B O 0.9384(6) 0.45196(14) 0.1620(4) 0.0500(17) Uani 1 1 d . . . . .
O4B O 0.5250(7) 0.45291(17) 0.1533(4) 0.070(2) Uani 1 1 d . . . . .
O5B O 0.5359(6) 0.54738(15) 0.0592(4) 0.0581(19) Uani 1 1 d . . . . .
C1B C 0.6814(7) 0.56338(18) 0.2692(5) 0.0320(19) Uani 1 1 d . . . . .
H1BA H 0.7445 0.5742 0.3024 0.038 Uiso 0.61(2) 1 calc R . P C 1
H1BB H 0.6741 0.5722 0.2128 0.038 Uiso 0.61(2) 1 calc R . P C 1
H1BE H 0.7159 0.5729 0.3200 0.038 Uiso 0.39(2) 1 calc R . P C 2
H1BF H 0.7117 0.5737 0.2190 0.038 Uiso 0.39(2) 1 calc R . P C 2
C2B C 0.5512(14) 0.5616(3) 0.3153(12) 0.041(4) Uani 0.61(2) 1 d . U P C 1
H2B H 0.5597 0.5684 0.3744 0.049 Uiso 0.61(2) 1 calc R . P C 1
C2BS C 0.5439(19) 0.5612(5) 0.2700(17) 0.030(6) Uani 0.39(2) 1 d . U P C 2
H2BS H 0.5078 0.5633 0.2127 0.035 Uiso 0.39(2) 1 calc R . P C 2
C3B C 0.4466(17) 0.5778(4) 0.2713(13) 0.065(6) Uani 0.61(2) 1 d . U P C 1
H3BA H 0.4376 0.5703 0.2142 0.097 Uiso 0.61(2) 1 calc GR . P C 1
H3BB H 0.4645 0.5992 0.2699 0.097 Uiso 0.61(2) 1 calc GR . P C 1
H3BC H 0.3701 0.5744 0.3012 0.097 Uiso 0.61(2) 1 calc GR . P C 1
C3BS C 0.488(2) 0.5849(6) 0.3310(17) 0.049(8) Uani 0.39(2) 1 d . U P C 2
H3BD H 0.3984 0.5827 0.3314 0.074 Uiso 0.39(2) 1 calc GR . P C 2
H3BE H 0.5095 0.6050 0.3123 0.074 Uiso 0.39(2) 1 calc GR . P C 2
H3BF H 0.5215 0.5816 0.3873 0.074 Uiso 0.39(2) 1 calc GR . P C 2
C4B C 0.8172(6) 0.51313(16) 0.3603(5) 0.0233(16) Uani 1 1 d . . . . .
C5B C 0.9451(6) 0.51044(16) 0.3242(5) 0.0239(16) Uani 1 1 d . . . . .
C6B C 0.9921(7) 0.53235(18) 0.2722(5) 0.0287(17) Uani 1 1 d . . . . .
H6B H 0.9421 0.5491 0.2588 0.034 Uiso 1 1 calc R . . . .
C7B C 1.1077(7) 0.53071(19) 0.2397(5) 0.0332(19) Uani 1 1 d . . . . .
H7B H 1.1368 0.5462 0.2048 0.040 Uiso 1 1 calc R . . . .
C8B C 1.1822(7) 0.50632(19) 0.2580(5) 0.0339(19) Uani 1 1 d . . . . .
H8B H 1.2621 0.5049 0.2355 0.041 Uiso 1 1 calc R . . . .
C9B C 1.1385(7) 0.48417(19) 0.3094(5) 0.0331(19) Uani 1 1 d . . . . .
H9B H 1.1895 0.4676 0.3225 0.040 Uiso 1 1 calc R . . . .
C10B C 1.0215(6) 0.48569(17) 0.3421(5) 0.0263(17) Uani 1 1 d . . . . .
H10B H 0.9927 0.4701 0.3766 0.032 Uiso 1 1 calc R . . . .
C11B C 0.7773(6) 0.48324(16) 0.3998(5) 0.0232(16) Uani 1 1 d . . . . .
C12B C 0.8074(7) 0.47779(17) 0.4836(5) 0.0276(17) Uani 1 1 d . . . . .
H12B H 0.8488 0.4926 0.5157 0.033 Uiso 1 1 calc R . . . .
C13B C 0.7769(7) 0.45086(19) 0.5196(5) 0.0351(19) Uani 1 1 d . . . . .
H13B H 0.7966 0.4475 0.5767 0.042 Uiso 1 1 calc R . . . .
C14B C 0.7180(7) 0.42877(18) 0.4740(5) 0.0330(19) Uani 1 1 d . . . . .
H14B H 0.6979 0.4103 0.4993 0.040 Uiso 1 1 calc R . . . .
C15B C 0.6892(7) 0.43384(17) 0.3916(5) 0.0297(18) Uani 1 1 d . . . . .
H15B H 0.6485 0.4189 0.3597 0.036 Uiso 1 1 calc R . . . .
C16B C 0.7197(6) 0.46118(17) 0.3545(5) 0.0269(17) Uani 1 1 d . . . . .
H16B H 0.7002 0.4644 0.2973 0.032 Uiso 1 1 calc R . . . .
C17B C 0.8086(7) 0.53811(16) 0.4254(5) 0.0248(16) Uani 1 1 d . . . . .
C18B C 0.7035(7) 0.53933(18) 0.4769(5) 0.0298(18) Uani 1 1 d . . . . .
H18B H 0.6403 0.5249 0.4711 0.036 Uiso 1 1 calc R . . . .
C19B C 0.6943(8) 0.56191(19) 0.5358(5) 0.039(2) Uani 1 1 d . . . . .
H19B H 0.6234 0.5629 0.5695 0.047 Uiso 1 1 calc R . . . .
C20B C 0.7851(9) 0.58281(19) 0.5464(5) 0.041(2) Uani 1 1 d . . . . .
H20B H 0.7770 0.5981 0.5870 0.049 Uiso 1 1 calc R . . . .
C21B C 0.8886(8) 0.58157(19) 0.4975(5) 0.038(2) Uani 1 1 d . . . . .
H21B H 0.9522 0.5959 0.5049 0.046 Uiso 1 1 calc R . . . .
C22B C 0.8998(8) 0.55956(17) 0.4380(5) 0.0316(18) Uani 1 1 d . . . . .
H22B H 0.9712 0.5590 0.4048 0.038 Uiso 1 1 calc R . . . .
C23B C 0.7348(7) 0.48797(17) 0.0016(5) 0.0296(18) Uani 1 1 d . . . . .
C24B C 0.8657(8) 0.53086(19) 0.0906(5) 0.036(2) Uani 1 1 d . . . . .
C25B C 0.6039(7) 0.53067(19) 0.0843(5) 0.035(2) Uani 1 1 d . . . . .
C26B C 0.5991(8) 0.4704(2) 0.1442(5) 0.041(2) Uani 1 1 d . . . . .
C27B C 0.8665(7) 0.47015(17) 0.1506(5) 0.0284(17) Uani 1 1 d . . . . .

loop_
_atom_site_aniso_label
_atom_site_aniso_U_11
_atom_site_aniso_U_22
_atom_site_aniso_U_33
_atom_site_aniso_U_23
_atom_site_aniso_U_13
_atom_site_aniso_U_12
W 0.03307(17) 0.02627(17) 0.01721(15) 0.00225(12) -0.00546(13) -0.00694(13)
S 0.0246(9) 0.0231(10) 0.0271(10) -0.0048(8) 0.0009(8) 0.0013(7)
P 0.0180(8) 0.0197(10) 0.0182(9) -0.0012(7) -0.0018(7) -0.0011(7)
O1 0.118(7) 0.050(5) 0.040(4) 0.018(3) -0.034(4) -0.024(4)
O2 0.057(4) 0.076(5) 0.047(4) -0.018(4) 0.026(4) -0.017(4)
O3 0.060(4) 0.036(4) 0.033(3) -0.001(3) -0.014(3) -0.017(3)
O4 0.035(4) 0.078(5) 0.053(4) -0.007(4) -0.010(3) 0.013(3)
O5 0.095(5) 0.036(4) 0.036(4) 0.004(3) -0.014(4) -0.026(4)
C1 0.027(4) 0.019(4) 0.019(4) -0.001(3) -0.002(3) -0.002(3)
C2 0.016(5) 0.010(5) 0.027(7) 0.001(4) -0.001(5) -0.001(4)
C2S 0.030(8) 0.030(8) 0.030(8) 0.000(2) 0.001(2) 0.000(2)
C3 0.034(5) 0.033(5) 0.038(5) 0.004(3) 0.000(3) 0.000(3)
C3S 0.036(9) 0.036(9) 0.038(9) -0.001(4) 0.000(4) -0.003(4)
C4 0.016(3) 0.017(4) 0.018(3) 0.001(3) -0.003(3) 0.000(3)
C5 0.018(3) 0.013(3) 0.016(3) 0.000(3) -0.006(3) -0.005(3)
C6 0.019(3) 0.020(4) 0.015(3) 0.001(3) -0.003(3) 0.006(3)
C7 0.021(4) 0.030(4) 0.020(4) -0.001(3) 0.000(3) 0.002(3)
C8 0.027(4) 0.028(4) 0.019(4) 0.007(3) -0.001(3) -0.007(3)
C9 0.030(4) 0.028(4) 0.019(4) 0.001(3) 0.005(3) 0.003(3)
C10 0.016(3) 0.028(4) 0.017(3) 0.002(3) 0.000(3) 0.005(3)
C11 0.025(4) 0.017(4) 0.016(3) 0.003(3) -0.005(3) 0.003(3)
C12 0.021(3) 0.019(4) 0.015(3) 0.000(3) 0.003(3) 0.004(3)
C13 0.015(3) 0.039(5) 0.026(4) -0.002(3) -0.002(3) 0.003(3)
C14 0.029(4) 0.038(5) 0.035(5) 0.005(4) -0.003(4) 0.012(4)
C15 0.041(5) 0.023(4) 0.039(5) 0.008(4) 0.006(4) 0.005(4)
C16 0.025(4) 0.016(4) 0.031(4) 0.002(3) 0.004(3) 0.003(3)
C17 0.020(3) 0.017(4) 0.013(3) 0.004(3) -0.003(3) 0.004(3)
C18 0.024(4) 0.024(4) 0.020(4) 0.000(3) 0.002(3) 0.000(3)
C19 0.017(3) 0.031(4) 0.028(4) -0.001(3) 0.001(3) -0.002(3)
C20 0.016(3) 0.036(5) 0.025(4) 0.007(3) -0.004(3) -0.007(3)
C21 0.027(4) 0.017(4) 0.025(4) 0.003(3) -0.007(3) -0.008(3)
C22 0.026(4) 0.021(4) 0.018(3) -0.002(3) -0.001(3) -0.001(3)
C23 0.064(6) 0.035(5) 0.036(5) 0.017(4) -0.014(5) -0.009(4)
C24 0.046(5) 0.042(5) 0.028(5) -0.003(4) 0.009(4) -0.015(4)
C25 0.036(4) 0.032(5) 0.021(4) 0.001(3) -0.004(3) -0.002(4)
C26 0.043(5) 0.038(5) 0.033(5) 0.001(4) -0.015(4) 0.002(4)
C27 0.062(6) 0.027(5) 0.027(4) 0.003(4) -0.014(4) -0.011(4)
W1A 0.02318(15) 0.02371(16) 0.01529(14) 0.00006(12) 0.00018(11) -0.00502(12)
S1A 0.0279(9) 0.0218(10) 0.0242(9) 0.0024(8) -0.0029(8) 0.0060(7)
P1A 0.0179(8) 0.0189(9) 0.0152(9) 0.0019(7) -0.0026(7) -0.0006(7)
O1A 0.091(6) 0.078(5) 0.023(3) -0.015(3) 0.018(3) -0.027(4)
O2A 0.022(3) 0.047(4) 0.042(3) 0.000(3) -0.001(3) 0.001(3)
O3A 0.035(3) 0.017(3) 0.047(3) 0.000(3) 0.005(3) -0.011(2)
O4A 0.047(4) 0.045(4) 0.042(4) 0.011(3) -0.021(3) -0.001(3)
O5A 0.043(3) 0.031(3) 0.051(4) 0.009(3) 0.002(3) -0.014(3)
C1A 0.023(4) 0.022(4) 0.021(4) -0.001(3) -0.004(3) -0.001(3)
C2A 0.025(6) 0.031(7) 0.035(8) 0.006(6) -0.001(6) -0.008(5)
C2AS 0.025(7) 0.025(7) 0.025(7) 0.000(2) 0.001(2) -0.001(2)
C3A 0.046(8) 0.030(8) 0.064(12) -0.019(8) 0.000(8) -0.002(6)
C3AS 0.035(8) 0.031(8) 0.035(8) 0.000(4) 0.001(4) 0.000(4)
C4A 0.014(3) 0.018(3) 0.015(3) 0.004(3) -0.001(3) 0.002(3)
C5A 0.022(3) 0.019(4) 0.018(3) 0.005(3) 0.000(3) 0.001(3)
C6A 0.023(3) 0.019(4) 0.016(3) -0.003(3) -0.002(3) 0.001(3)
C7A 0.032(4) 0.029(4) 0.024(4) -0.004(3) -0.008(3) 0.000(3)
C8A 0.034(4) 0.021(4) 0.018(4) -0.004(3) 0.003(3) -0.001(3)
C9A 0.025(4) 0.022(4) 0.028(4) 0.002(3) 0.005(3) 0.004(3)
C10A 0.028(4) 0.022(4) 0.020(4) 0.002(3) 0.004(3) 0.002(3)
C11A 0.020(3) 0.018(4) 0.022(4) -0.003(3) 0.006(3) 0.002(3)
C12A 0.027(4) 0.018(4) 0.027(4) -0.004(3) 0.002(3) -0.004(3)
C13A 0.027(4) 0.026(4) 0.027(4) -0.005(3) 0.003(3) -0.003(3)
C14A 0.017(4) 0.036(5) 0.039(5) -0.011(4) 0.004(3) -0.007(3)
C15A 0.017(4) 0.043(5) 0.030(4) 0.000(4) -0.001(3) -0.007(3)
C16A 0.021(4) 0.029(4) 0.021(4) -0.002(3) 0.006(3) -0.005(3)
C17A 0.017(3) 0.022(4) 0.018(3) 0.004(3) 0.001(3) 0.004(3)
C18A 0.018(3) 0.022(4) 0.022(4) 0.000(3) -0.002(3) -0.001(3)
C19A 0.018(3) 0.035(5) 0.020(4) 0.003(3) -0.003(3) -0.001(3)
C20A 0.019(4) 0.029(4) 0.025(4) -0.001(3) 0.001(3) 0.006(3)
C21A 0.037(4) 0.019(4) 0.031(4) 0.002(3) 0.005(4) 0.004(3)
C22A 0.020(3) 0.019(4) 0.024(4) 0.001(3) -0.002(3) -0.004(3)
C23A 0.049(5) 0.048(6) 0.019(4) -0.002(4) 0.006(4) -0.016(4)
C24A 0.025(4) 0.036(5) 0.024(4) -0.004(3) 0.004(3) -0.006(3)
C25A 0.022(4) 0.033(5) 0.024(4) -0.007(3) 0.005(3) 0.003(3)
C26A 0.032(4) 0.031(5) 0.028(4) 0.007(3) -0.012(3) -0.010(3)
C27A 0.031(4) 0.041(5) 0.019(4) 0.006(3) 0.003(3) -0.004(4)
W1B 0.02562(15) 0.02066(16) 0.02528(16) 0.00219(12) -0.00293(12) -0.00015(12)
SB 0.0232(10) 0.0544(15) 0.0429(13) -0.0020(11) -0.0010(9) 0.0067(10)
P1B 0.0224(9) 0.0220(10) 0.0282(10) 0.0017(8) -0.0024(8) 0.0008(8)
O1B 0.082(5) 0.040(4) 0.026(3) -0.004(3) -0.003(3) 0.014(3)
O2B 0.053(4) 0.049(4) 0.058(4) 0.024(3) -0.011(3) -0.027(3)
O3B 0.058(4) 0.038(4) 0.054(4) -0.002(3) -0.016(3) 0.019(3)
O4B 0.075(5) 0.079(6) 0.056(4) 0.003(4) -0.004(4) -0.061(4)
O5B 0.055(4) 0.057(5) 0.061(5) -0.009(4) -0.027(4) 0.027(4)
C1B 0.038(5) 0.032(5) 0.026(4) -0.004(3) -0.008(4) 0.011(4)
C2B 0.040(5) 0.041(5) 0.041(5) 0.000(2) 0.000(2) 0.003(2)
C2BS 0.029(6) 0.030(6) 0.030(6) 0.000(2) 0.001(2) 0.001(2)
C3B 0.063(7) 0.065(7) 0.066(7) 0.003(4) 0.001(4) 0.008(4)
C3BS 0.049(9) 0.048(9) 0.051(9) -0.001(4) 0.001(4) 0.004(4)
C4B 0.020(3) 0.021(4) 0.029(4) 0.002(3) -0.001(3) 0.000(3)
C5B 0.024(4) 0.019(4) 0.028(4) -0.001(3) -0.003(3) 0.000(3)
C6B 0.025(4) 0.032(5) 0.028(4) 0.006(3) -0.008(3) -0.003(3)
C7B 0.028(4) 0.044(5) 0.028(4) 0.010(4) -0.001(3) -0.008(4)
C8B 0.028(4) 0.047(5) 0.027(4) -0.002(4) -0.003(3) -0.001(4)
C9B 0.026(4) 0.040(5) 0.033(5) -0.003(4) -0.005(3) 0.007(3)
C10B 0.024(4) 0.026(4) 0.028(4) 0.006(3) -0.010(3) 0.005(3)
C11B 0.014(3) 0.026(4) 0.029(4) 0.003(3) -0.005(3) 0.001(3)
C12B 0.032(4) 0.025(4) 0.026(4) 0.002(3) -0.006(3) -0.007(3)
C13B 0.035(4) 0.039(5) 0.030(4) 0.007(4) -0.006(4) -0.005(4)
C14B 0.035(4) 0.024(4) 0.040(5) 0.008(4) -0.004(4) -0.010(3)
C15B 0.043(5) 0.019(4) 0.027(4) 0.002(3) -0.001(4) -0.014(3)
C16B 0.026(4) 0.029(4) 0.025(4) 0.001(3) 0.003(3) -0.002(3)
C17B 0.027(4) 0.022(4) 0.026(4) 0.001(3) -0.006(3) 0.005(3)
C18B 0.032(4) 0.029(4) 0.028(4) -0.001(3) -0.003(3) 0.002(3)
C19B 0.053(6) 0.034(5) 0.031(5) -0.001(4) 0.001(4) 0.013(4)
C20B 0.065(6) 0.023(5) 0.035(5) -0.005(4) -0.004(5) 0.004(4)
C21B 0.051(5) 0.028(5) 0.035(5) 0.001(4) -0.009(4) -0.003(4)
C22B 0.041(5) 0.029(5) 0.024(4) -0.004(3) -0.005(4) 0.000(4)
C23B 0.039(5) 0.019(4) 0.031(4) -0.003(3) 0.003(4) 0.001(3)
C24B 0.042(5) 0.031(5) 0.035(5) 0.006(4) -0.007(4) 0.005(4)
C25B 0.034(5) 0.036(5) 0.034(5) -0.010(4) -0.009(4) 0.011(4)
C26B 0.054(6) 0.041(5) 0.030(5) 0.009(4) -0.007(4) -0.013(4)
C27B 0.035(4) 0.024(4) 0.026(4) -0.004(3) 0.002(3) 0.001(3)

loop_
_atom_type_symbol
_atom_type_description
_atom_type_scat_dispersion_real
_atom_type_scat_dispersion_imag
_atom_type_scat_source
C C 0.0033 0.0016 'International Tables Vol C Tables 4.2.6.8 and 6.1.1.4'
H H 0.0000 0.0000 'International Tables Vol C Tables 4.2.6.8 and 6.1.1.4'
O O 0.0106 0.0060 'International Tables Vol C Tables 4.2.6.8 and 6.1.1.4'
P P 0.1023 0.0942 'International Tables Vol C Tables 4.2.6.8 and 6.1.1.4'
S S 0.1246 0.1234 'International Tables Vol C Tables 4.2.6.8 and 6.1.1.4'
W W -0.8490 6.8722 'International Tables Vol C Tables 4.2.6.8 and 6.1.1.4'

loop_
_geom_angle_atom_site_label_1
_geom_angle_atom_site_label_2
_geom_angle_atom_site_label_3
_geom_angle
C23 W P 177.6(3)
C23 W C24 89.1(4)
C23 W C25 90.9(3)
C23 W C26 86.9(4)
C23 W C27 88.0(3)
C24 W P 90.4(3)
C24 W C25 84.4(3)
C24 W C26 172.1(3)
C24 W C27 92.2(4)
C25 W P 86.7(2)
C25 W C27 176.5(3)
C26 W P 93.3(2)
C26 W C25 88.9(3)
C26 W C27 94.4(4)
C27 W P 94.4(2)
C2 S P 78.7(3)
C2S S P 82.2(8)
S P W 113.59(9)
C1 P W 117.4(2)
C1 P S 80.8(2)
C1 P C4 105.7(3)
C4 P W 121.6(2)
C4 P S 110.5(2)
P C1 H1AA 112.4
P C1 H1AB 112.4
P C1 H1BC 112.4
P C1 H1BD 112.4
H1AA C1 H1AB 109.9
H1BC C1 H1BD 110.0
C2 C1 P 96.8(5)
C2 C1 H1AA 112.4
C2 C1 H1AB 112.4
C2S C1 P 96.6(10)
C2S C1 H1BC 112.4
C2S C1 H1BD 112.4
S C2 H2 110.4
C1 C2 S 98.5(6)
C1 C2 H2 110.4
C3 C2 S 112.8(9)
C3 C2 C1 113.8(10)
C3 C2 H2 110.4
S C2S H2S 110.4
C1 C2S S 97.5(14)
C1 C2S H2S 110.4
C3S C2S S 114(2)
C3S C2S C1 114(2)
C3S C2S H2S 110.4
C2 C3 H3A 109.5
C2 C3 H3B 109.5
C2 C3 H3C 109.5
H3A C3 H3B 109.5
H3A C3 H3C 109.5
H3B C3 H3C 109.5
C2S C3S H3SA 109.5
C2S C3S H3SB 109.5
C2S C3S H3SC 109.5
H3SA C3S H3SB 109.5
H3SA C3S H3SC 109.5
H3SB C3S H3SC 109.5
C5 C4 P 110.7(4)
C11 C4 P 103.1(4)
C11 C4 C5 112.5(5)
C11 C4 C17 112.5(5)
C17 C4 P 110.4(4)
C17 C4 C5 107.7(5)
C6 C5 C4 120.0(6)
C6 C5 C10 117.4(6)
C10 C5 C4 122.6(6)
C5 C6 H6 119.4
C7 C6 C5 121.2(6)
C7 C6 H6 119.4
C6 C7 H7 119.7
C8 C7 C6 120.6(7)
C8 C7 H7 119.7
C7 C8 H8 120.3
C7 C8 C9 119.3(7)
C9 C8 H8 120.3
C8 C9 H9 119.6
C10 C9 C8 120.8(7)
C10 C9 H9 119.6
C5 C10 H10 119.7
C9 C10 C5 120.6(6)
C9 C10 H10 119.7
C12 C11 C4 119.2(6)
C16 C11 C4 122.9(6)
C16 C11 C12 117.9(6)
C11 C12 H12 119.4
C13 C12 C11 121.2(7)
C13 C12 H12 119.4
C12 C13 H13 120.0
C12 C13 C14 120.0(7)
C14 C13 H13 120.0
C13 C14 H14 120.5
C13 C14 C15 118.9(7)
C15 C14 H14 120.5
C14 C15 H15 119.7
C16 C15 C14 120.7(8)
C16 C15 H15 119.7
C11 C16 H16 119.4
C15 C16 C11 121.2(7)
C15 C16 H16 119.4
C18 C17 C4 125.2(6)
C18 C17 C22 117.8(6)
C22 C17 C4 116.9(6)
C17 C18 H18 119.9
C19 C18 C17 120.2(7)
C19 C18 H18 119.9
C18 C19 H19 119.1
C20 C19 C18 121.8(7)
C20 C19 H19 119.1
C19 C20 H20 120.5
C19 C20 C21 119.0(7)
C21 C20 H20 120.5
C20 C21 H21 120.1
C22 C21 C20 119.9(7)
C22 C21 H21 120.1
C17 C22 H22 119.3
C21 C22 C17 121.4(7)
C21 C22 H22 119.3
O1 C23 W 175.2(9)
O2 C24 W 175.1(8)
O3 C25 W 178.4(7)
O4 C26 W 174.7(8)
O5 C27 W 176.1(7)
C23A W1A P1A 177.6(3)
C23A W1A C24A 87.8(3)
C23A W1A C25A 87.3(3)
C23A W1A C26A 89.3(3)
C23A W1A C27A 92.4(3)
C24A W1A P1A 94.6(2)
C25A W1A P1A 92.0(2)
C25A W1A C24A 93.1(3)
C25A W1A C26A 92.3(3)
C26A W1A P1A 88.4(2)
C26A W1A C24A 173.7(3)
C27A W1A P1A 88.3(2)
C27A W1A C24A 88.3(3)
C27A W1A C25A 178.6(3)
C27A W1A C26A 86.3(3)
C2A S1A P1A 78.0(4)
C2AS S1A P1A 83.7(8)
S1A P1A W1A 113.52(9)
C1A P1A W1A 118.0(2)
C1A P1A S1A 80.6(2)
C1A P1A C4A 106.0(3)
C4A P1A W1A 122.1(2)
C4A P1A S1A 108.9(2)
P1A C1A H1AC 112.2
P1A C1A H1AD 112.2
P1A C1A H1AE 112.2
P1A C1A H1AF 112.2
H1AC C1A H1AD 109.8
H1AE C1A H1AF 109.8
C2A C1A P1A 97.7(6)
C2A C1A H1AC 112.2
C2A C1A H1AD 112.2
C2AS C1A P1A 97.9(9)
C2AS C1A H1AE 112.2
C2AS C1A H1AF 112.2
S1A C2A H2A 110.2
C1A C2A S1A 98.1(7)
C1A C2A H2A 110.2
C1A C2A C3A 114.6(13)
C3A C2A S1A 113.0(11)
C3A C2A H2A 110.2
S1A C2AS H2AS 111.1
C1A C2AS S1A 95.7(12)
C1A C2AS H2AS 111.1
C3AS C2AS S1A 115(2)
C3AS C2AS C1A 111(2)
C3AS C2AS H2AS 111.1
C2A C3A H3AA 109.5
C2A C3A H3AB 109.5
C2A C3A H3AC 109.5
H3AA C3A H3AB 109.5
H3AA C3A H3AC 109.5
H3AB C3A H3AC 109.5
C2AS C3AS H3AD 109.5
C2AS C3AS H3AE 109.5
C2AS C3AS H3AF 109.5
H3AD C3AS H3AE 109.5
H3AD C3AS H3AF 109.5
H3AE C3AS H3AF 109.5
C5A C4A P1A 110.7(4)
C5A C4A C17A 111.6(5)
C11A C4A P1A 112.1(4)
C11A C4A C5A 107.1(5)
C11A C4A C17A 111.5(5)
C17A C4A P1A 103.9(4)
C6A C5A C4A 124.5(6)
C6A C5A C10A 117.3(6)
C10A C5A C4A 118.2(6)
C5A C6A H6A 119.1
C5A C6A C7A 121.9(7)
C7A C6A H6A 119.1
C6A C7A H7A 120.1
C6A C7A C8A 119.8(7)
C8A C7A H7A 120.1
C7A C8A H8A 120.3
C9A C8A C7A 119.5(7)
C9A C8A H8A 120.3
C8A C9A H9A 119.9
C8A C9A C10A 120.2(7)
C10A C9A H9A 119.9
C5A C10A H10A 119.3
C9A C10A C5A 121.3(7)
C9A C10A H10A 119.3
C12A C11A C4A 118.6(6)
C16A C11A C4A 124.4(6)
C16A C11A C12A 116.9(6)
C11A C12A H12A 118.9
C13A C12A C11A 122.2(7)
C13A C12A H12A 118.9
C12A C13A H13A 120.3
C12A C13A C14A 119.4(7)
C14A C13A H13A 120.3
C13A C14A H14A 120.0
C13A C14A C15A 120.1(7)
C15A C14A H14A 120.0
C14A C15A H15A 120.1
C14A C15A C16A 119.8(7)
C16A C15A H15A 120.1
C11A C16A H16A 119.2
C15A C16A C11A 121.6(7)
C15A C16A H16A 119.2
C18A C17A C4A 119.2(6)
C22A C17A C4A 123.8(6)
C22A C17A C18A 117.0(6)
C17A C18A H18A 119.3
C19A C18A C17A 121.4(7)
C19A C18A H18A 119.3
C18A C19A H19A 119.9
C18A C19A C20A 120.2(7)
C20A C19A H19A 119.9
C19A C20A H20A 120.5
C21A C20A C19A 119.0(7)
C21A C20A H20A 120.5
C20A C21A H21A 119.7
C20A C21A C22A 120.6(7)
C22A C21A H21A 119.7
C17A C22A C21A 121.7(7)
C17A C22A H22A 119.1
C21A C22A H22A 119.1
O1A C23A W1A 177.8(8)
O2A C24A W1A 175.2(7)
O3A C25A W1A 176.5(7)
O4A C26A W1A 177.6(7)
O5A C27A W1A 179.0(7)
C23B W1B P1B 172.3(2)
C23B W1B C24B 86.9(3)
C23B W1B C25B 85.8(3)
C23B W1B C26B 89.7(3)
C23B W1B C27B 90.5(3)
C24B W1B P1B 93.2(2)
C24B W1B C26B 176.5(3)
C24B W1B C27B 90.2(3)
C25B W1B P1B 86.5(2)
C25B W1B C24B 89.2(3)
C25B W1B C26B 89.8(4)
C25B W1B C27B 176.4(3)
C26B W1B P1B 90.1(3)
C26B W1B C27B 90.5(3)
C27B W1B P1B 97.1(2)
C2B SB P1B 82.1(5)
C2BS SB P1B 77.0(6)
SB P1B W1B 114.19(10)
C1B P1B W1B 114.4(3)
C1B P1B SB 81.8(3)
C1B P1B C4B 106.7(3)
C4B P1B W1B 124.5(2)
C4B P1B SB 106.9(2)
P1B C1B H1BA 112.5
P1B C1B H1BB 112.5
P1B C1B H1BE 112.6
P1B C1B H1BF 112.6
H1BA C1B H1BB 110.0
H1BE C1B H1BF 110.1
C2B C1B P1B 96.3(7)
C2B C1B H1BA 112.5
C2B C1B H1BB 112.5
C2BS C1B P1B 95.9(9)
C2BS C1B H1BE 112.6
C2BS C1B H1BF 112.6
SB C2B H2B 110.7
C1B C2B SB 98.7(9)
C1B C2B H2B 110.7
C3B C2B SB 110.6(13)
C3B C2B C1B 114.9(14)
C3B C2B H2B 110.7
SB C2BS H2BS 111.2
C1B C2BS SB 99.3(12)
C1B C2BS H2BS 111.2
C1B C2BS C3BS 111.0(18)
C3BS C2BS SB 112.5(17)
C3BS C2BS H2BS 111.2
C2B C3B H3BA 109.5
C2B C3B H3BB 109.5
C2B C3B H3BC 109.5
H3BA C3B H3BB 109.5
H3BA C3B H3BC 109.5
H3BB C3B H3BC 109.5
C2BS C3BS H3BD 109.5
C2BS C3BS H3BE 109.5
C2BS C3BS H3BF 109.5
H3BD C3BS H3BE 109.5
H3BD C3BS H3BF 109.5
H3BE C3BS H3BF 109.5
C5B C4B P1B 105.3(5)
C5B C4B C11B 110.6(6)
C5B C4B C17B 112.5(6)
C11B C4B P1B 109.5(5)
C17B C4B P1B 109.5(5)
C17B C4B C11B 109.4(6)
C6B C5B C4B 121.3(7)
C6B C5B C10B 117.2(7)
C10B C5B C4B 121.5(7)
C5B C6B H6B 118.7
C7B C6B C5B 122.6(7)
C7B C6B H6B 118.7
C6B C7B H7B 120.2
C6B C7B C8B 119.7(8)
C8B C7B H7B 120.2
C7B C8B H8B 120.4
C9B C8B C7B 119.3(8)
C9B C8B H8B 120.4
C8B C9B H9B 119.4
C8B C9B C10B 121.2(8)
C10B C9B H9B 119.4
C5B C10B H10B 120.0
C9B C10B C5B 120.1(7)
C9B C10B H10B 120.0
C12B C11B C4B 118.9(6)
C16B C11B C4B 122.3(7)
C16B C11B C12B 118.7(7)
C11B C12B H12B 120.0
C13B C12B C11B 120.0(7)
C13B C12B H12B 120.0
C12B C13B H13B 119.4
C12B C13B C14B 121.1(7)
C14B C13B H13B 119.4
C13B C14B H14B 120.4
C15B C14B C13B 119.2(7)
C15B C14B H14B 120.4
C14B C15B H15B 120.0
C14B C15B C16B 120.1(7)
C16B C15B H15B 120.0
C11B C16B C15B 120.8(7)
C11B C16B H16B 119.6
C15B C16B H16B 119.6
C18B C17B C4B 118.8(7)
C22B C17B C4B 123.5(7)
C22B C17B C18B 117.7(7)
C17B C18B H18B 120.3
C19B C18B C17B 119.4(8)
C19B C18B H18B 120.3
C18B C19B H19B 119.2
C20B C19B C18B 121.5(8)
C20B C19B H19B 119.2
C19B C20B H20B 120.2
C19B C20B C21B 119.5(8)
C21B C20B H20B 120.2
C20B C21B H21B 119.9
C22B C21B C20B 120.2(8)
C22B C21B H21B 119.9
C17B C22B H22B 119.2
C21B C22B C17B 121.6(8)
C21B C22B H22B 119.2
O1B C23B W1B 176.8(7)
O2B C24B W1B 177.2(7)
O5B C25B W1B 175.5(8)
O4B C26B W1B 176.7(8)
O3B C27B W1B 175.2(7)

loop_
_geom_bond_atom_site_label_1
_geom_bond_atom_site_label_2
_geom_bond_distance
W P 2.5158(18)
W C23 1.997(8)
W C24 2.031(9)
W C25 2.033(8)
W C26 2.031(9)
W C27 2.054(8)
S P 2.125(3)
S C2 1.876(10)
S C2S 1.82(3)
P C1 1.861(7)
P C4 1.922(7)
O1 C23 1.144(9)
O2 C24 1.148(10)
O3 C25 1.137(9)
O4 C26 1.147(10)
O5 C27 1.135(9)
C1 H1AA 0.9900
C1 H1AB 0.9900
C1 H1BC 0.9900
C1 H1BD 0.9900
C1 C2 1.529(12)
C1 C2S 1.62(3)
C2 H2 1.0000
C2 C3 1.514(19)
C2S H2S 1.0000
C2S C3S 1.49(4)
C3 H3A 0.9800
C3 H3B 0.9800
C3 H3C 0.9800
C3S H3SA 0.9800
C3S H3SB 0.9800
C3S H3SC 0.9800
C4 C5 1.549(9)
C4 C11 1.534(9)
C4 C17 1.539(9)
C5 C6 1.393(9)
C5 C10 1.414(9)
C6 H6 0.9500
C6 C7 1.384(9)
C7 H7 0.9500
C7 C8 1.375(10)
C8 H8 0.9500
C8 C9 1.383(10)
C9 H9 0.9500
C9 C10 1.377(9)
C10 H10 0.9500
C11 C12 1.404(9)
C11 C16 1.382(9)
C12 H12 0.9500
C12 C13 1.383(9)
C13 H13 0.9500
C13 C14 1.391(11)
C14 H14 0.9500
C14 C15 1.391(11)
C15 H15 0.9500
C15 C16 1.380(10)
C16 H16 0.9500
C17 C18 1.390(9)
C17 C22 1.402(9)
C18 H18 0.9500
C18 C19 1.386(9)
C19 H19 0.9500
C19 C20 1.367(10)
C20 H20 0.9500
C20 C21 1.390(10)
C21 H21 0.9500
C21 C22 1.382(9)
C22 H22 0.9500
W1A P1A 2.5060(18)
W1A C23A 2.006(8)
W1A C24A 2.056(8)
W1A C25A 2.044(8)
W1A C26A 2.049(8)
W1A C27A 2.037(8)
S1A P1A 2.132(2)
S1A C2A 1.901(11)
S1A C2AS 1.83(2)
P1A C1A 1.856(7)
P1A C4A 1.920(7)
O1A C23A 1.132(9)
O2A C24A 1.133(8)
O3A C25A 1.132(9)
O4A C26A 1.131(9)
O5A C27A 1.139(9)
C1A H1AC 0.9900
C1A H1AD 0.9900
C1A H1AE 0.9900
C1A H1AF 0.9900
C1A C2A 1.509(13)
C1A C2AS 1.66(3)
C2A H2A 1.0000
C2A C3A 1.52(2)
C2AS H2AS 1.0000
C2AS C3AS 1.50(4)
C3A H3AA 0.9800
C3A H3AB 0.9800
C3A H3AC 0.9800
C3AS H3AD 0.9800
C3AS H3AE 0.9800
C3AS H3AF 0.9800
C4A C5A 1.544(9)
C4A C11A 1.531(9)
C4A C17A 1.553(9)
C5A C6A 1.383(9)
C5A C10A 1.401(9)
C6A H6A 0.9500
C6A C7A 1.387(9)
C7A H7A 0.9500
C7A C8A 1.388(10)
C8A H8A 0.9500
C8A C9A 1.380(10)
C9A H9A 0.9500
C9A C10A 1.384(10)
C10A H10A 0.9500
C11A C12A 1.397(9)
C11A C16A 1.391(9)
C12A H12A 0.9500
C12A C13A 1.379(10)
C13A H13A 0.9500
C13A C14A 1.382(10)
C14A H14A 0.9500
C14A C15A 1.382(10)
C15A H15A 0.9500
C15A C16A 1.387(9)
C16A H16A 0.9500
C17A C18A 1.401(9)
C17A C22A 1.374(9)
C18A H18A 0.9500
C18A C19A 1.377(9)
C19A H19A 0.9500
C19A C20A 1.389(10)
C20A H20A 0.9500
C20A C21A 1.363(10)
C21A H21A 0.9500
C21A C22A 1.389(10)
C22A H22A 0.9500
W1B P1B 2.539(2)
W1B C23B 2.006(8)
W1B C24B 2.031(9)
W1B C25B 2.023(8)
W1B C26B 2.045(9)
W1B C27B 2.049(8)
SB P1B 2.115(3)
SB C2B 1.832(16)
SB C2BS 1.92(2)
P1B C1B 1.872(8)
P1B C4B 1.936(7)
O1B C23B 1.136(9)
O2B C24B 1.148(9)
O3B C27B 1.143(9)
O4B C26B 1.136(10)
O5B C25B 1.124(9)
C1B H1BA 0.9900
C1B H1BB 0.9900
C1B H1BE 0.9900
C1B H1BF 0.9900
C1B C2B 1.612(17)
C1B C2BS 1.50(2)
C2B H2B 1.0000
C2B C3B 1.51(3)
C2BS H2BS 1.0000
C2BS C3BS 1.57(4)
C3B H3BA 0.9800
C3B H3BB 0.9800
C3B H3BC 0.9800
C3BS H3BD 0.9800
C3BS H3BE 0.9800
C3BS H3BF 0.9800
C4B C5B 1.521(10)
C4B C11B 1.550(10)
C4B C17B 1.537(10)
C5B C6B 1.392(10)
C5B C10B 1.414(9)
C6B H6B 0.9500
C6B C7B 1.372(10)
C7B H7B 0.9500
C7B C8B 1.390(11)
C8B H8B 0.9500
C8B C9B 1.381(11)
C9B H9B 0.9500
C9B C10B 1.386(10)
C10B H10B 0.9500
C11B C12B 1.400(10)
C11B C16B 1.374(10)
C12B H12B 0.9500
C12B C13B 1.383(10)
C13B H13B 0.9500
C13B C14B 1.383(11)
C14B H14B 0.9500
C14B C15B 1.374(10)
C15B H15B 0.9500
C15B C16B 1.406(10)
C16B H16B 0.9500
C17B C18B 1.423(10)
C17B C22B 1.394(10)
C18B H18B 0.9500
C18B C19B 1.392(11)
C19B H19B 0.9500
C19B C20B 1.371(12)
C20B H20B 0.9500
C20B C21B 1.385(12)
C21B H21B 0.9500
C21B C22B 1.381(11)
C22B H22B 0.9500

loop_
_geom_torsion_atom_site_label_1
_geom_torsion_atom_site_label_2
_geom_torsion_atom_site_label_3
_geom_torsion_atom_site_label_4
_geom_torsion
W P C1 C2 94.6(6)
W P C1 C2S 124.5(13)
S P C1 C2 -17.3(6)
S P C1 C2S 12.6(13)
P S C2 C1 -17.3(6)
P S C2 C3 -137.7(11)
P S C2S C1 12.8(13)
P S C2S C3S 133(3)
P C1 C2 S 19.6(6)
P C1 C2 C3 139.3(9)
P C1 C2S S -14.7(15)
P C1 C2S C3S -135(2)
P C4 C5 C6 69.5(7)
P C4 C5 C10 -113.6(6)
P C4 C11 C12 58.4(7)
P C4 C11 C16 -121.2(6)
P C4 C17 C18 5.0(8)
P C4 C17 C22 -178.0(5)
C4 P C1 C2 -126.1(6)
C4 P C1 C2S -96.2(13)
C4 C5 C6 C7 -178.2(6)
C4 C5 C10 C9 179.9(6)
C4 C11 C12 C13 177.3(6)
C4 C11 C16 C15 -177.7(7)
C4 C17 C18 C19 177.5(6)
C4 C17 C22 C21 -177.1(6)
C5 C4 C11 C12 -60.8(8)
C5 C4 C11 C16 119.6(7)
C5 C4 C17 C18 125.9(7)
C5 C4 C17 C22 -57.0(7)
C5 C6 C7 C8 -2.7(11)
C6 C5 C10 C9 -3.2(10)
C6 C7 C8 C9 -1.2(11)
C7 C8 C9 C10 2.8(11)
C8 C9 C10 C5 -0.6(11)
C10 C5 C6 C7 4.8(10)
C11 C4 C5 C6 -175.8(6)
C11 C4 C5 C10 1.1(9)
C11 C4 C17 C18 -109.6(7)
C11 C4 C17 C22 67.5(7)
C11 C12 C13 C14 0.6(11)
C12 C11 C16 C15 2.7(11)
C12 C13 C14 C15 2.2(12)
C13 C14 C15 C16 -2.6(12)
C14 C15 C16 C11 0.1(12)
C16 C11 C12 C13 -3.0(10)
C17 C4 C5 C6 -51.2(8)
C17 C4 C5 C10 125.6(6)
C17 C4 C11 C12 177.4(6)
C17 C4 C11 C16 -2.3(9)
C17 C18 C19 C20 -0.8(11)
C18 C17 C22 C21 0.2(10)
C18 C19 C20 C21 0.4(11)
C19 C20 C21 C22 0.4(11)
C20 C21 C22 C17 -0.6(11)
C22 C17 C18 C19 0.5(10)
W1A P1A C1A C2A -93.2(7)
W1A P1A C1A C2AS -122.5(12)
S1A P1A C1A C2A 18.5(7)
S1A P1A C1A C2AS -10.7(12)
P1A S1A C2AS C1A -10.8(12)
P1A S1A C2AS C3AS -128(3)
P1A C1A C2A S1A -20.8(8)
P1A C1A C2A C3A -140.7(12)
P1A C1A C2AS S1A 12.4(14)
P1A C1A C2AS C3AS 133(2)
P1A C4A C5A C6A 107.4(7)
P1A C4A C5A C10A -72.3(7)
P1A C4A C11A C12A 175.1(5)
P1A C4A C11A C16A -4.2(9)
P1A C4A C17A C18A -53.6(7)
P1A C4A C17A C22A 128.8(6)
C4A P1A C1A C2A 125.6(8)
C4A P1A C1A C2AS 96.3(12)
C4A C5A C6A C7A -179.4(7)
C4A C5A C10A C9A 177.8(6)
C4A C11A C12A C13A 177.3(6)
C4A C11A C16A C15A -178.6(7)
C4A C17A C18A C19A -176.4(6)
C4A C17A C22A C21A 175.9(6)
C5A C4A C11A C12A 53.5(8)
C5A C4A C11A C16A -125.8(7)
C5A C4A C17A C18A 65.7(8)
C5A C4A C17A C22A -111.9(7)
C5A C6A C7A C8A 2.0(11)
C6A C5A C10A C9A -1.9(10)
C6A C7A C8A C9A -2.8(11)
C7A C8A C9A C10A 1.2(11)
C8A C9A C10A C5A 1.1(11)
C10A C5A C6A C7A 0.3(10)
C11A C4A C5A C6A -130.2(7)
C11A C4A C5A C10A 50.1(8)
C11A C4A C17A C18A -174.6(6)
C11A C4A C17A C22A 7.8(9)
C11A C12A C13A C14A 2.4(11)
C12A C11A C16A C15A 2.1(11)
C12A C13A C14A C15A -0.2(11)
C13A C14A C15A C16A -1.0(12)
C14A C15A C16A C11A 0.0(12)
C16A C11A C12A C13A -3.3(10)
C17A C4A C5A C6A -7.9(9)
C17A C4A C5A C10A 172.4(6)
C17A C4A C11A C12A -68.8(8)
C17A C4A C11A C16A 111.9(7)
C17A C18A C19A C20A -0.2(11)
C18A C17A C22A C21A -1.7(10)
C18A C19A C20A C21A -0.6(11)
C19A C20A C21A C22A 0.3(11)
C20A C21A C22A C17A 0.9(11)
C22A C17A C18A C19A 1.3(10)
W1B P1B C1B C2B 120.8(7)
W1B P1B C1B C2BS 93.8(11)
SB P1B C1B C2B 7.9(7)
SB P1B C1B C2BS -19.1(11)
P1B SB C2B C1B 8.1(8)
P1B SB C2B C3B 128.9(14)
P1B C1B C2B SB -9.1(9)
P1B C1B C2B C3B -126.7(14)
P1B C1B C2BS SB 21.2(11)
P1B C1B C2BS C3BS 139.8(17)
P1B C4B C5B C6B 49.9(8)
P1B C4B C5B C10B -130.3(6)
P1B C4B C11B C12B -155.7(6)
P1B C4B C11B C16B 28.1(8)
P1B C4B C17B C18B 76.4(7)
P1B C4B C17B C22B -104.8(7)
C4B P1B C1B C2B -97.4(8)
C4B P1B C1B C2BS -124.4(11)
C4B C5B C6B C7B 179.1(7)
C4B C5B C10B C9B -178.9(7)
C4B C11B C12B C13B -177.7(7)
C4B C11B C16B C15B 177.5(7)
C4B C17B C18B C19B -179.7(7)
C4B C17B C22B C21B -179.7(7)
C5B C4B C11B C12B 88.8(8)
C5B C4B C11B C16B -87.5(8)
C5B C4B C17B C18B -167.0(6)
C5B C4B C17B C22B 11.9(10)
C5B C6B C7B C8B 0.5(12)
C6B C5B C10B C9B 0.9(11)
C6B C7B C8B C9B -0.5(12)
C7B C8B C9B C10B 0.7(12)
C8B C9B C10B C5B -1.0(12)
C10B C5B C6B C7B -0.7(11)
C11B C4B C5B C6B 168.1(7)
C11B C4B C5B C10B -12.1(9)
C11B C4B C17B C18B -43.6(8)
C11B C4B C17B C22B 135.2(7)
C11B C12B C13B C14B 0.9(12)
C12B C11B C16B C15B 1.2(11)
C12B C13B C14B C15B -0.3(13)
C13B C14B C15B C16B 0.2(12)
C14B C15B C16B C11B -0.7(12)
C16B C11B C12B C13B -1.3(11)
C17B C4B C5B C6B -69.2(9)
C17B C4B C5B C10B 110.6(8)
C17B C4B C11B C12B -35.7(8)
C17B C4B C11B C16B 148.0(7)
C17B C18B C19B C20B -1.0(12)
C18B C17B C22B C21B -0.8(11)
C18B C19B C20B C21B 0.0(13)
C19B C20B C21B C22B 0.6(13)
C20B C21B C22B C17B -0.2(12)
C22B C17B C18B C19B 1.4(11)
